data_7063229
loop_
_publ_author_name
'Chand, Prem'
'Kumar, Ashish'

_publ_section_title
;
 High-fidelity detection of picric acid following proton prompted
 fluorescence quenching by a novel acridine yellow G-based binuclear
 ZnII-metallacycle
;
_journal_issue 25
_journal_name_full 'New Journal of Chemistry'
_journal_page_first 11530
_journal_page_last 11541
_journal_paper_doi 10.1039/D3NJ05688K
_journal_volume 48
_journal_year 2024
_chemical_absolute_configuration unk
_chemical_compound_source Synthesized
_chemical_formula_moiety 'C74 H78 N10 O4 Zn2, 2(C H2Cl2)'
_chemical_formula_sum 'C38 H41 Cl2 N5 O2 Zn'
_chemical_formula_weight 736.03
_chemical_melting_point 312
_chemical_name_common 'Complex 1'
_chemical_name_systematic '[Zn(L)]2'
_space_group_crystal_system monoclinic
_space_group_IT_number 14
_space_group_name_Hall '-P 2ybc'
_space_group_name_H-M_alt 'P 1 21/c 1'
_atom_sites_solution_hydrogens geom
_audit_creation_method SHELXL-2018/3
_audit_update_record
;
2023-12-08 deposited with the CCDC.	2024-05-29 downloaded from the CCDC.
;
_cell_angle_alpha 90
_cell_angle_beta 105.653(5)
_cell_angle_gamma 90
_cell_formula_units_Z 4
_cell_length_a 25.8134(11)
_cell_length_b 8.4530(5)
_cell_length_c 19.2889(10)
_cell_measurement_reflns_used 35290
_cell_measurement_temperature 293(2)
_cell_measurement_theta_max 27.1
_cell_measurement_theta_min 2.4
_cell_volume 4052.8(4)
_computing_cell_refinement 'CrysAlisPro 1.171.42.63a (Rigaku OD, 2022)'
_computing_data_collection 'CrysAlisPro 1.171.42.63a (Rigaku OD, 2022)'
_computing_data_reduction 'CrysAlisPro 1.171.42.63a (Rigaku OD, 2022)'
_computing_structure_refinement 'SHELXL-2018/3 (Sheldrick, 2018)'
_diffrn_ambient_temperature 293(2)
_diffrn_measured_fraction_theta_full 0.984
_diffrn_measured_fraction_theta_max 0.932
_diffrn_measurement_device_type 'XtaLAB Synergy, Dualflex, HyPix3000'
_diffrn_radiation_probe x-ray
_diffrn_radiation_type MoK\a
_diffrn_radiation_wavelength 0.71073
_diffrn_reflns_av_R_equivalents 0.0734
_diffrn_reflns_av_unetI/netI 0.1090
_diffrn_reflns_Laue_measured_fraction_full 0.984
_diffrn_reflns_Laue_measured_fraction_max 0.932
_diffrn_reflns_limit_h_max 32
_diffrn_reflns_limit_h_min -32
_diffrn_reflns_limit_k_max 10
_diffrn_reflns_limit_k_min -10
_diffrn_reflns_limit_l_max 24
_diffrn_reflns_limit_l_min -23
_diffrn_reflns_number 35290
_diffrn_reflns_point_group_measured_fraction_full 0.984
_diffrn_reflns_point_group_measured_fraction_max 0.932
_diffrn_reflns_theta_full 25.242
_diffrn_reflns_theta_max 27.064
_diffrn_reflns_theta_min 2.357
_diffrn_source 'micro-focus sealed X-ray tube'
_diffrn_source_type 'XtaLAB Synergy, Dualflex, HyPix3000'
_exptl_absorpt_coefficient_mu 0.774
_exptl_absorpt_correction_type multi-scan
_exptl_absorpt_process_details '<i>SADABS</i> (Krause et al., 2015)'
_exptl_crystal_colour Red
_exptl_crystal_density_diffrn 1.206
_exptl_crystal_description Block
_exptl_crystal_F_000 1536
_exptl_crystal_preparation Luminescent
_exptl_crystal_recrystallization_method 'DCM, Methanol'
_exptl_crystal_size_max .5
_exptl_crystal_size_mid .3
_exptl_crystal_size_min .2
_exptl_transmission_factor_max .857
_exptl_transmission_factor_min .757
_refine_diff_density_max 0.418
_refine_diff_density_min -0.534
_refine_diff_density_rms 0.065
_refine_ls_extinction_method none
_refine_ls_goodness_of_fit_ref 0.935
_refine_ls_hydrogen_treatment constr
_refine_ls_matrix_type full
_refine_ls_number_parameters 433
_refine_ls_number_reflns 8301
_refine_ls_number_restraints 0
_refine_ls_restrained_S_all 0.935
_refine_ls_R_factor_all 0.1514
_refine_ls_R_factor_gt 0.0693
_refine_ls_shift/su_max 0.001
_refine_ls_shift/su_mean 0.000
_refine_ls_structure_factor_coef Fsqd
_refine_ls_weighting_details 'w=1/[\s^2^(Fo^2^)+(0.0959P)^2^] where P=(Fo^2^+2Fc^2^)/3'
_refine_ls_weighting_scheme calc
_refine_ls_wR_factor_gt 0.1710
_refine_ls_wR_factor_ref 0.1959
_reflns_Friedel_coverage 0.000
_reflns_number_gt 3638
_reflns_number_total 8301
_reflns_threshold_expression 'I > 2\s(I)'
_cod_data_source_file d3nj05688k2.cif
_cod_data_source_block shelx
_cod_depositor_comments 'Adding full bibliography for 7063229.cif.'
_cod_original_sg_symbol_H-M 'P 21/c'
_cod_database_code 7063229
_shelx_shelxl_version_number 2018/3
_shelx_space_group_comment
;
The symmetry employed for this shelxl refinement is uniquely defined
by the following loop, which should always be used as a source of
symmetry information in preference to the above space-group names.
They are only intended as comments.
;

loop_
_space_group_symop_operation_xyz
'x, y, z'
'-x, y+1/2, -z+1/2'
'-x, -y, -z'
'x, -y-1/2, z-1/2'

loop_
_atom_site_label
_atom_site_type_symbol
_atom_site_fract_x
_atom_site_fract_y
_atom_site_fract_z
_atom_site_U_iso_or_equiv
_atom_site_adp_type
_atom_site_occupancy
_atom_site_site_symmetry_order
_atom_site_calc_flag
_atom_site_refinement_flags_posn
_atom_site_refinement_flags_adp
_atom_site_refinement_flags_occupancy
_atom_site_disorder_assembly
_atom_site_disorder_group
Zn1 Zn 0.25682(2) 0.49725(6) 0.41166(2) 0.0580(2) Uani 1 1 d . . . . .
O2 O 0.20908(10) 0.4426(4) 0.32072(15) 0.0645(9) Uani 1 1 d . . . . .
O1 O 0.20865(10) 0.5491(4) 0.46766(16) 0.0661(9) Uani 1 1 d . . . . .
N1 N 0.50030(12) 0.3368(4) 0.55806(16) 0.0533(9) Uani 1 1 d . . . . .
N2 N 0.30710(12) 0.3602(4) 0.48568(18) 0.0555(10) Uani 1 1 d . . . . .
N4 N 0.30664(11) 0.6362(4) 0.37427(18) 0.0530(9) Uani 1 1 d . . . . .
N3 N 0.13655(14) 0.5631(5) 0.6680(2) 0.0642(10) Uani 1 1 d . . . . .
C11 C 0.35558(15) 0.6936(5) 0.4197(2) 0.0488(11) Uani 1 1 d . . . . .
C2 C 0.45415(14) 0.2924(5) 0.5098(2) 0.0472(10) Uani 1 1 d . . . . .
C4 C 0.35594(15) 0.3000(5) 0.4744(2) 0.0513(11) Uani 1 1 d . . . . .
N5 N 0.13487(15) 0.4366(5) 0.06852(19) 0.0699(11) Uani 1 1 d . . . . .
C9 C 0.45313(15) 0.7075(5) 0.4558(2) 0.0505(11) Uani 1 1 d . . . . .
C10 C 0.40445(14) 0.6568(5) 0.4082(2) 0.0515(11) Uani 1 1 d . . . . .
H10 H 0.405396 0.597050 0.368118 0.062 Uiso 1 1 calc R U . . .
C29 C 0.21394(15) 0.4867(5) 0.2574(2) 0.0472(11) Uani 1 1 d . . . . .
C3 C 0.40451(14) 0.3416(5) 0.5219(2) 0.0528(11) Uani 1 1 d . . . . .
H3 H 0.404770 0.402358 0.562181 0.063 Uiso 1 1 calc R U . . .
C17 C 0.25780(15) 0.4151(6) 0.5750(2) 0.0528(11) Uani 1 1 d . . . . .
C19 C 0.17470(15) 0.5539(5) 0.5669(2) 0.0546(12) Uani 1 1 d . . . . .
H19 H 0.145928 0.613352 0.539999 0.065 Uiso 1 1 calc R U . . .
C5 C 0.35451(16) 0.2067(6) 0.4134(2) 0.0556(12) Uani 1 1 d . . . . .
C20 C 0.17587(16) 0.5163(5) 0.6384(2) 0.0510(11) Uani 1 1 d . . . . .
C13 C 0.40017(16) 0.8399(5) 0.5258(2) 0.0621(13) Uani 1 1 d . . . . .
H13 H 0.398721 0.902080 0.565038 0.074 Uiso 1 1 calc R U . . .
C21 C 0.22051(16) 0.4277(6) 0.6782(2) 0.0626(12) Uani 1 1 d . . . . .
H21 H 0.223508 0.402359 0.726060 0.075 Uiso 1 1 calc R U . . .
C8 C 0.45122(15) 0.8004(5) 0.5156(2) 0.0552(12) Uani 1 1 d . . . . .
C30 C 0.17433(15) 0.4433(5) 0.1966(2) 0.0526(11) Uani 1 1 d . . . . .
H30 H 0.145536 0.384114 0.202808 0.063 Uiso 1 1 calc R U . . .
C16 C 0.29968(15) 0.3525(5) 0.5503(2) 0.0572(12) Uani 1 1 d . . . . .
H16 H 0.325934 0.297745 0.584347 0.069 Uiso 1 1 calc R U . . .
C12 C 0.35319(15) 0.7886(6) 0.4795(2) 0.0588(12) Uani 1 1 d . . . . .
C7 C 0.45203(16) 0.1994(5) 0.4481(2) 0.0544(11) Uani 1 1 d . . . . .
C6 C 0.40164(16) 0.1587(6) 0.4016(2) 0.0653(13) Uani 1 1 d . . . . .
H6 H 0.400598 0.096614 0.361470 0.078 Uiso 1 1 calc R U . . .
C32 C 0.21969(17) 0.5698(6) 0.1190(2) 0.0639(12) Uani 1 1 d . . . . .
H32 H 0.222524 0.595434 0.073301 0.077 Uiso 1 1 calc R U . . .
C28 C 0.25751(15) 0.5793(5) 0.2492(2) 0.0514(11) Uani 1 1 d . . . . .
C18 C 0.21343(15) 0.5081(5) 0.5345(2) 0.0507(11) Uani 1 1 d . . . . .
C1 C 0.49939(16) 0.8474(5) 0.5635(2) 0.0642(13) Uani 1 1 d . . . . .
H1 H 0.499049 0.909827 0.603016 0.077 Uiso 1 1 calc R U . . .
C33 C 0.25804(16) 0.6155(5) 0.1775(2) 0.0609(13) Uani 1 1 d . . . . .
H33 H 0.286687 0.674480 0.170742 0.073 Uiso 1 1 calc R U . . .
C22 C 0.25860(16) 0.3800(6) 0.6472(2) 0.0621(13) Uani 1 1 d . . . . .
H22 H 0.287143 0.320587 0.674620 0.075 Uiso 1 1 calc R U . . .
C27 C 0.30056(15) 0.6424(5) 0.3047(2) 0.0576(12) Uani 1 1 d . . . . .
H27 H 0.327531 0.693930 0.289811 0.069 Uiso 1 1 calc R U . . .
C31 C 0.17473(17) 0.4820(5) 0.1271(2) 0.0558(12) Uani 1 1 d . . . . .
C23 C 0.1367(2) 0.5209(6) 0.7431(3) 0.0762(15) Uani 1 1 d . . . . .
H23A H 0.100098 0.521718 0.747233 0.091 Uiso 1 1 calc R U . . .
H23B H 0.150880 0.414772 0.753824 0.091 Uiso 1 1 calc R U . . .
C14 C 0.30111(17) 0.1587(6) 0.3614(2) 0.0826(16) Uani 1 1 d . . . . .
H14A H 0.272008 0.202264 0.377508 0.124 Uiso 1 1 calc R U . . .
H14B H 0.299398 0.198244 0.314210 0.124 Uiso 1 1 calc R U . . .
H14C H 0.298309 0.045479 0.359877 0.124 Uiso 1 1 calc R U . . .
C25 C 0.09424(17) 0.6707(6) 0.6314(3) 0.0746(14) Uani 1 1 d . . . . .
H25A H 0.108956 0.745372 0.603593 0.089 Uiso 1 1 calc R U . . .
H25B H 0.082293 0.730316 0.667227 0.089 Uiso 1 1 calc R U . . .
C34 C 0.1360(2) 0.4809(6) -0.0059(3) 0.0869(17) Uani 1 1 d . . . . .
H34A H 0.099476 0.485148 -0.036692 0.104 Uiso 1 1 calc R U . . .
H34B H 0.151681 0.585354 -0.005149 0.104 Uiso 1 1 calc R U . . .
C36 C 0.0931(2) 0.3302(6) 0.0747(3) 0.0886(17) Uani 1 1 d . . . . .
H36A H 0.108142 0.253111 0.111936 0.106 Uiso 1 1 calc R U . . .
H36B H 0.080024 0.273491 0.029622 0.106 Uiso 1 1 calc R U . . .
C15 C 0.29979(15) 0.8351(6) 0.4931(2) 0.0787(16) Uani 1 1 d . . . . .
H15A H 0.270751 0.790436 0.456320 0.118 Uiso 1 1 calc R U . . .
H15B H 0.298393 0.795839 0.539314 0.118 Uiso 1 1 calc R U . . .
H15C H 0.296566 0.948243 0.492404 0.118 Uiso 1 1 calc R U . . .
C24 C 0.1699(2) 0.6334(6) 0.7964(3) 0.0963(18) Uani 1 1 d . . . . .
H24A H 0.169111 0.602868 0.844057 0.144 Uiso 1 1 calc R U . . .
H24B H 0.206292 0.631432 0.793037 0.144 Uiso 1 1 calc R U . . .
H24C H 0.155554 0.738287 0.786452 0.144 Uiso 1 1 calc R U . . .
C37 C 0.0463(2) 0.4127(8) 0.0925(3) 0.104(2) Uani 1 1 d . . . . .
H37A H 0.019757 0.335857 0.095970 0.156 Uiso 1 1 calc R U . . .
H37B H 0.058844 0.467099 0.137659 0.156 Uiso 1 1 calc R U . . .
H37C H 0.030714 0.487488 0.055311 0.156 Uiso 1 1 calc R U . . .
C26 C 0.04601(18) 0.5896(7) 0.5817(3) 0.0958(18) Uani 1 1 d . . . . .
H26A H 0.019736 0.667502 0.559370 0.144 Uiso 1 1 calc R U . . .
H26B H 0.057217 0.532416 0.545191 0.144 Uiso 1 1 calc R U . . .
H26C H 0.030526 0.517344 0.608893 0.144 Uiso 1 1 calc R U . . .
C35 C 0.1673(3) 0.3672(7) -0.0360(3) 0.125(2) Uani 1 1 d . . . . .
H35A H 0.167150 0.399343 -0.083768 0.188 Uiso 1 1 calc R U . . .
H35B H 0.203658 0.364122 -0.006135 0.188 Uiso 1 1 calc R U . . .
H35C H 0.151491 0.263989 -0.037656 0.188 Uiso 1 1 calc R U . . .
Cl2 Cl 0.05614(9) 0.3191(4) 0.31331(18) 0.2058(12) Uani 1 1 d . . . . .
Cl1 Cl 0.05599(10) 0.6515(4) 0.3338(2) 0.2494(18) Uani 1 1 d . . . . .
C38 C 0.0913(2) 0.4872(7) 0.3499(4) 0.126(3) Uani 1 1 d . . . . .
H38A H 0.104466 0.473251 0.401626 0.151 Uiso 1 1 calc R U . . .
H38B H 0.122292 0.498178 0.330995 0.151 Uiso 1 1 calc R U . . .

loop_
_atom_site_aniso_label
_atom_site_aniso_U_11
_atom_site_aniso_U_22
_atom_site_aniso_U_33
_atom_site_aniso_U_23
_atom_site_aniso_U_13
_atom_site_aniso_U_12
Zn1 0.0408(3) 0.0854(5) 0.0458(3) 0.0138(3) 0.0082(2) -0.0010(3)
O2 0.0494(16) 0.090(2) 0.0483(18) 0.0173(16) 0.0035(13) -0.0081(16)
O1 0.0472(16) 0.096(3) 0.0552(19) 0.0248(17) 0.0149(14) 0.0096(16)
N1 0.0383(17) 0.072(3) 0.047(2) -0.0015(18) 0.0067(15) 0.0004(18)
N2 0.0348(17) 0.078(3) 0.051(2) 0.0076(19) 0.0081(16) -0.0004(18)
N4 0.0405(18) 0.072(3) 0.045(2) 0.0087(18) 0.0088(16) -0.0049(17)
N3 0.054(2) 0.083(3) 0.059(2) 0.003(2) 0.0198(19) 0.008(2)
C11 0.044(2) 0.057(3) 0.043(2) 0.002(2) 0.0091(19) 0.002(2)
C2 0.034(2) 0.059(3) 0.048(2) 0.002(2) 0.0093(18) -0.003(2)
C4 0.042(2) 0.062(3) 0.047(3) 0.018(2) 0.0066(19) 0.000(2)
N5 0.073(3) 0.086(3) 0.044(2) 0.002(2) 0.0035(19) -0.015(2)
C9 0.038(2) 0.064(3) 0.049(3) 0.002(2) 0.0116(19) 0.002(2)
C10 0.043(2) 0.064(3) 0.044(2) -0.001(2) 0.0063(19) 0.006(2)
C29 0.042(2) 0.055(3) 0.044(2) 0.010(2) 0.0107(18) 0.009(2)
C3 0.045(2) 0.072(3) 0.042(2) 0.000(2) 0.0124(18) 0.004(2)
C17 0.034(2) 0.081(3) 0.045(2) 0.010(2) 0.0126(18) -0.001(2)
C19 0.041(2) 0.062(3) 0.057(3) 0.011(2) 0.007(2) -0.001(2)
C5 0.043(2) 0.072(3) 0.049(3) 0.007(2) 0.006(2) -0.002(2)
C20 0.049(2) 0.054(3) 0.051(3) 0.001(2) 0.015(2) -0.001(2)
C13 0.058(3) 0.071(3) 0.058(3) -0.016(2) 0.018(2) 0.004(2)
C21 0.054(3) 0.085(4) 0.048(3) 0.012(2) 0.013(2) 0.000(3)
C8 0.040(2) 0.062(3) 0.062(3) 0.001(2) 0.012(2) -0.001(2)
C30 0.043(2) 0.059(3) 0.054(3) 0.005(2) 0.008(2) -0.004(2)
C16 0.042(2) 0.073(3) 0.050(3) 0.009(2) 0.003(2) -0.007(2)
C12 0.045(2) 0.067(3) 0.066(3) 0.003(3) 0.016(2) 0.001(2)
C7 0.049(2) 0.061(3) 0.051(3) 0.001(2) 0.009(2) 0.005(2)
C6 0.059(3) 0.077(4) 0.054(3) -0.014(2) 0.005(2) -0.006(3)
C32 0.062(3) 0.081(3) 0.049(3) 0.009(2) 0.015(2) -0.004(3)
C28 0.043(2) 0.069(3) 0.041(2) 0.009(2) 0.0085(19) 0.004(2)
C18 0.042(2) 0.067(3) 0.042(2) 0.004(2) 0.0085(18) -0.005(2)
C1 0.058(3) 0.075(4) 0.057(3) -0.012(2) 0.012(2) 0.008(3)
C33 0.049(2) 0.083(4) 0.053(3) 0.010(3) 0.017(2) -0.008(2)
C22 0.048(2) 0.081(4) 0.054(3) 0.011(3) 0.008(2) 0.007(2)
C27 0.042(2) 0.066(3) 0.064(3) 0.008(2) 0.013(2) 0.002(2)
C31 0.055(2) 0.056(3) 0.050(3) 0.006(2) 0.003(2) 0.009(2)
C23 0.074(3) 0.096(4) 0.065(3) -0.003(3) 0.030(3) -0.006(3)
C14 0.064(3) 0.102(4) 0.070(3) -0.003(3) -0.002(2) -0.007(3)
C25 0.072(3) 0.080(4) 0.077(3) 0.007(3) 0.030(3) 0.014(3)
C34 0.088(4) 0.105(5) 0.057(3) -0.011(3) 0.001(3) -0.011(3)
C36 0.089(4) 0.095(5) 0.068(3) 0.001(3) -0.002(3) -0.025(4)
C15 0.051(3) 0.110(5) 0.077(3) -0.015(3) 0.020(2) 0.010(3)
C24 0.114(4) 0.108(5) 0.073(4) 0.001(3) 0.035(3) 0.000(4)
C37 0.071(4) 0.122(5) 0.105(5) 0.026(4) 0.002(3) -0.023(4)
C26 0.057(3) 0.105(4) 0.118(5) 0.011(4) 0.011(3) -0.002(3)
C35 0.179(7) 0.113(6) 0.078(4) 0.007(4) 0.026(4) 0.009(5)
Cl2 0.1339(16) 0.239(3) 0.244(3) -0.075(2) 0.0489(17) -0.0155(19)
Cl1 0.1545(19) 0.186(3) 0.450(5) 0.103(3) 0.154(3) 0.0505(19)
C38 0.076(4) 0.147(7) 0.146(7) 0.010(4) 0.015(4) 0.014(4)

loop_
_atom_type_symbol
_atom_type_description
_atom_type_scat_dispersion_real
_atom_type_scat_dispersion_imag
_atom_type_scat_source
C C 0.0033 0.0016 'International Tables Vol C Tables 4.2.6.8 and 6.1.1.4'
H H 0.0000 0.0000 'International Tables Vol C Tables 4.2.6.8 and 6.1.1.4'
N N 0.0061 0.0033 'International Tables Vol C Tables 4.2.6.8 and 6.1.1.4'
O O 0.0106 0.0060 'International Tables Vol C Tables 4.2.6.8 and 6.1.1.4'
Zn Zn 0.2839 1.4301 'International Tables Vol C Tables 4.2.6.8 and 6.1.1.4'
Cl Cl 0.1484 0.1585 'International Tables Vol C Tables 4.2.6.8 and 6.1.1.4'

loop_
_geom_angle_atom_site_label_1
_geom_angle_atom_site_label_2
_geom_angle_atom_site_label_3
_geom_angle
_geom_angle_site_symmetry_1
_geom_angle_site_symmetry_3
_geom_angle_publ_flag
O1 Zn1 O2 102.61(12) . . ?
O1 Zn1 N4 130.29(14) . . ?
O2 Zn1 N4 97.37(13) . . ?
O1 Zn1 N2 97.16(13) . . ?
O2 Zn1 N2 130.12(14) . . ?
N4 Zn1 N2 103.74(12) . . ?
C29 O2 Zn1 125.8(3) . . ?
C18 O1 Zn1 126.5(3) . . ?
C2 N1 C9 116.8(4) . 3_666 ?
C16 N2 C4 119.1(3) . . ?
C16 N2 Zn1 118.0(3) . . ?
C4 N2 Zn1 121.5(3) . . ?
C27 N4 C11 117.5(3) . . ?
C27 N4 Zn1 118.6(3) . . ?
C11 N4 Zn1 121.8(3) . . ?
C20 N3 C25 122.1(4) . . ?
C20 N3 C23 122.3(4) . . ?
C25 N3 C23 115.3(4) . . ?
C10 C11 N4 121.9(4) . . ?
C10 C11 C12 120.1(4) . . ?
N4 C11 C12 118.0(4) . . ?
N1 C2 C7 124.1(4) . . ?
N1 C2 C3 118.0(4) . . ?
C7 C2 C3 117.9(3) . . ?
C3 C4 C5 120.7(4) . . ?
C3 C4 N2 119.2(4) . . ?
C5 C4 N2 120.0(3) . . ?
C31 N5 C36 121.6(4) . . ?
C31 N5 C34 121.4(4) . . ?
C36 N5 C34 116.6(4) . . ?
N1 C9 C8 123.1(4) 3_666 . ?
N1 C9 C10 118.1(4) 3_666 . ?
C8 C9 C10 118.8(4) . . ?
C11 C10 C9 121.5(4) . . ?
C11 C10 H10 119.2 . . ?
C9 C10 H10 119.2 . . ?
O2 C29 C30 118.6(4) . . ?
O2 C29 C28 122.6(3) . . ?
C30 C29 C28 118.8(4) . . ?
C4 C3 C2 120.8(4) . . ?
C4 C3 H3 119.6 . . ?
C2 C3 H3 119.6 . . ?
C16 C17 C22 116.6(4) . . ?
C16 C17 C18 126.8(4) . . ?
C22 C17 C18 116.5(4) . . ?
C18 C19 C20 123.8(4) . . ?
C18 C19 H19 118.1 . . ?
C20 C19 H19 118.1 . . ?
C6 C5 C4 118.9(4) . . ?
C6 C5 C14 120.2(4) . . ?
C4 C5 C14 120.9(4) . . ?
N3 C20 C19 121.9(4) . . ?
N3 C20 C21 121.4(4) . . ?
C19 C20 C21 116.8(4) . . ?
C12 C13 C8 121.7(4) . . ?
C12 C13 H13 119.2 . . ?
C8 C13 H13 119.2 . . ?
C22 C21 C20 120.2(4) . . ?
C22 C21 H21 119.9 . . ?
C20 C21 H21 119.9 . . ?
C1 C8 C9 118.7(4) . . ?
C1 C8 C13 122.4(4) . . ?
C9 C8 C13 118.9(4) . . ?
C31 C30 C29 124.2(4) . . ?
C31 C30 H30 117.9 . . ?
C29 C30 H30 117.9 . . ?
N2 C16 C17 129.0(4) . . ?
N2 C16 H16 115.5 . . ?
C17 C16 H16 115.5 . . ?
C13 C12 C11 119.0(4) . . ?
C13 C12 C15 119.3(4) . . ?
C11 C12 C15 121.7(4) . . ?
C1 C7 C6 123.2(4) 3_666 . ?
C1 C7 C2 117.5(4) 3_666 . ?
C6 C7 C2 119.3(4) . . ?
C5 C6 C7 122.4(4) . . ?
C5 C6 H6 118.8 . . ?
C7 C6 H6 118.8 . . ?
C33 C32 C31 119.8(4) . . ?
C33 C32 H32 120.1 . . ?
C31 C32 H32 120.1 . . ?
C29 C28 C33 116.4(4) . . ?
C29 C28 C27 127.4(4) . . ?
C33 C28 C27 116.2(4) . . ?
O1 C18 C19 119.2(4) . . ?
O1 C18 C17 122.0(4) . . ?
C19 C18 C17 118.8(4) . . ?
C7 C1 C8 119.8(4) 3_666 . ?
C7 C1 H1 120.1 3_666 . ?
C8 C1 H1 120.1 . . ?
C32 C33 C28 123.9(4) . . ?
C32 C33 H33 118.0 . . ?
C28 C33 H33 118.0 . . ?
C21 C22 C17 123.8(4) . . ?
C21 C22 H22 118.1 . . ?
C17 C22 H22 118.1 . . ?
N4 C27 C28 127.5(4) . . ?
N4 C27 H27 116.2 . . ?
C28 C27 H27 116.2 . . ?
N5 C31 C30 122.4(4) . . ?
N5 C31 C32 120.8(4) . . ?
C30 C31 C32 116.8(4) . . ?
C24 C23 N3 111.6(4) . . ?
C24 C23 H23A 109.3 . . ?
N3 C23 H23A 109.3 . . ?
C24 C23 H23B 109.3 . . ?
N3 C23 H23B 109.3 . . ?
H23A C23 H23B 108.0 . . ?
C5 C14 H14A 109.5 . . ?
C5 C14 H14B 109.5 . . ?
H14A C14 H14B 109.5 . . ?
C5 C14 H14C 109.5 . . ?
H14A C14 H14C 109.5 . . ?
H14B C14 H14C 109.5 . . ?
N3 C25 C26 114.0(4) . . ?
N3 C25 H25A 108.8 . . ?
C26 C25 H25A 108.8 . . ?
N3 C25 H25B 108.8 . . ?
C26 C25 H25B 108.8 . . ?
H25A C25 H25B 107.6 . . ?
C35 C34 N5 111.8(5) . . ?
C35 C34 H34A 109.3 . . ?
N5 C34 H34A 109.3 . . ?
C35 C34 H34B 109.3 . . ?
N5 C34 H34B 109.3 . . ?
H34A C34 H34B 107.9 . . ?
N5 C36 C37 113.2(5) . . ?
N5 C36 H36A 108.9 . . ?
C37 C36 H36A 108.9 . . ?
N5 C36 H36B 108.9 . . ?
C37 C36 H36B 108.9 . . ?
H36A C36 H36B 107.8 . . ?
C12 C15 H15A 109.5 . . ?
C12 C15 H15B 109.5 . . ?
H15A C15 H15B 109.5 . . ?
C12 C15 H15C 109.5 . . ?
H15A C15 H15C 109.5 . . ?
H15B C15 H15C 109.5 . . ?
C23 C24 H24A 109.5 . . ?
C23 C24 H24B 109.5 . . ?
H24A C24 H24B 109.5 . . ?
C23 C24 H24C 109.5 . . ?
H24A C24 H24C 109.5 . . ?
H24B C24 H24C 109.5 . . ?
C36 C37 H37A 109.5 . . ?
C36 C37 H37B 109.5 . . ?
H37A C37 H37B 109.5 . . ?
C36 C37 H37C 109.5 . . ?
H37A C37 H37C 109.5 . . ?
H37B C37 H37C 109.5 . . ?
C25 C26 H26A 109.5 . . ?
C25 C26 H26B 109.5 . . ?
H26A C26 H26B 109.5 . . ?
C25 C26 H26C 109.5 . . ?
H26A C26 H26C 109.5 . . ?
H26B C26 H26C 109.5 . . ?
C34 C35 H35A 109.5 . . ?
C34 C35 H35B 109.5 . . ?
H35A C35 H35B 109.5 . . ?
C34 C35 H35C 109.5 . . ?
H35A C35 H35C 109.5 . . ?
H35B C35 H35C 109.5 . . ?
Cl1 C38 Cl2 114.4(4) . . ?
Cl1 C38 H38A 108.6 . . ?
Cl2 C38 H38A 108.6 . . ?
Cl1 C38 H38B 108.6 . . ?
Cl2 C38 H38B 108.6 . . ?
H38A C38 H38B 107.6 . . ?

loop_
_geom_bond_atom_site_label_1
_geom_bond_atom_site_label_2
_geom_bond_distance
_geom_bond_site_symmetry_2
_geom_bond_publ_flag
Zn1 O1 1.905(3) . ?
Zn1 O2 1.909(3) . ?
Zn1 N4 2.014(3) . ?
Zn1 N2 2.016(3) . ?
O2 C29 1.315(5) . ?
O1 C18 1.309(5) . ?
N1 C2 1.353(4) . ?
N1 C9 1.353(5) 3_666 ?
N2 C16 1.312(5) . ?
N2 C4 1.429(5) . ?
N4 C27 1.310(5) . ?
N4 C11 1.415(5) . ?
N3 C20 1.352(5) . ?
N3 C25 1.450(5) . ?
N3 C23 1.491(6) . ?
C11 C10 1.374(5) . ?
C11 C12 1.421(6) . ?
C2 C7 1.415(6) . ?
C2 C3 1.425(5) . ?
C4 C3 1.383(5) . ?
C4 C5 1.409(6) . ?
N5 C31 1.363(5) . ?
N5 C36 1.433(6) . ?
N5 C34 1.492(6) . ?
C9 C8 1.406(6) . ?
C9 C10 1.408(5) . ?
C10 H10 0.9300 . ?
C29 C30 1.382(5) . ?
C29 C28 1.414(5) . ?
C3 H3 0.9300 . ?
C17 C16 1.398(6) . ?
C17 C22 1.418(5) . ?
C17 C18 1.434(5) . ?
C19 C18 1.369(6) . ?
C19 C20 1.409(6) . ?
C19 H19 0.9300 . ?
C5 C6 1.359(5) . ?
C5 C14 1.524(5) . ?
C20 C21 1.414(6) . ?
C13 C12 1.368(5) . ?
C13 C8 1.424(5) . ?
C13 H13 0.9300 . ?
C21 C22 1.344(6) . ?
C21 H21 0.9300 . ?
C8 C1 1.392(5) . ?
C30 C31 1.382(6) . ?
C30 H30 0.9300 . ?
C16 H16 0.9300 . ?
C12 C15 1.523(5) . ?
C7 C1 1.389(5) 3_666 ?
C7 C6 1.409(5) . ?
C6 H6 0.9300 . ?
C32 C33 1.342(5) . ?
C32 C31 1.421(6) . ?
C32 H32 0.9300 . ?
C28 C33 1.420(5) . ?
C28 C27 1.422(5) . ?
C1 H1 0.9300 . ?
C33 H33 0.9300 . ?
C22 H22 0.9300 . ?
C27 H27 0.9300 . ?
C23 C24 1.489(6) . ?
C23 H23A 0.9700 . ?
C23 H23B 0.9700 . ?
C14 H14A 0.9600 . ?
C14 H14B 0.9600 . ?
C14 H14C 0.9600 . ?
C25 C26 1.516(6) . ?
C25 H25A 0.9700 . ?
C25 H25B 0.9700 . ?
C34 C35 1.471(7) . ?
C34 H34A 0.9700 . ?
C34 H34B 0.9700 . ?
C36 C37 1.513(7) . ?
C36 H36A 0.9700 . ?
C36 H36B 0.9700 . ?
C15 H15A 0.9600 . ?
C15 H15B 0.9600 . ?
C15 H15C 0.9600 . ?
C24 H24A 0.9600 . ?
C24 H24B 0.9600 . ?
C24 H24C 0.9600 . ?
C37 H37A 0.9600 . ?
C37 H37B 0.9600 . ?
C37 H37C 0.9600 . ?
C26 H26A 0.9600 . ?
C26 H26B 0.9600 . ?
C26 H26C 0.9600 . ?
C35 H35A 0.9600 . ?
C35 H35B 0.9600 . ?
C35 H35C 0.9600 . ?
Cl2 C38 1.730(7) . ?
Cl1 C38 1.643(6) . ?
C38 H38A 0.9700 . ?
C38 H38B 0.9700 . ?
